data_7227907
loop_
_publ_author_name
'Li, Feng-rui'
'Lv, Jing-hua'
'Yu, Kai'
'Zhang, He'
'Wang, Chun-mei'
'Wang, Chunxiao'
'Zhou, Bai-bin'

_publ_section_title
;
 Two extended Wells--Dawson arsenomolybdate architectures directed by
 Na(i) and/or Cu(i) organic complex linkers
;
_journal_issue 17
_journal_name_full CrystEngComm
_journal_page_first 2320
_journal_paper_doi 10.1039/C6CE02539K
_journal_volume 19
_journal_year 2017
_chemical_formula_moiety 'C144 H144 As12 Cu36 Mo108 N216 O372'
_chemical_formula_sum 'C144 H144 As12 Cu36 Mo108 N216 O372'
_chemical_formula_weight 24400.75
_chemical_name_systematic
; 
 ? 
;
_space_group_IT_number 167
_symmetry_cell_setting trigonal
_symmetry_space_group_name_Hall '-R 3 2"c'
_symmetry_space_group_name_H-M 'R -3 c :H'
_atom_sites_solution_hydrogens geom
_atom_sites_solution_primary direct
_atom_sites_solution_secondary difmap
_audit_creation_method SHELXL-97
_audit_update_record
;
2016-12-11 deposited with the CCDC.
2017-03-21 downloaded from the CCDC.
;
_cell_angle_alpha 90.00
_cell_angle_beta 90.00
_cell_angle_gamma 120.00
_cell_formula_units_Z 1
_cell_length_a 22.034(13)
_cell_length_b 22.034(13)
_cell_length_c 34.773(16)
_cell_measurement_reflns_used 3437
_cell_measurement_temperature 296(2)
_cell_measurement_theta_max 28.26
_cell_measurement_theta_min 1.58
_cell_volume 14620(14)
_computing_cell_refinement 'Bruker SMART'
_computing_data_collection 'Bruker SMART'
_computing_data_reduction 'Bruker SAINT'
_computing_molecular_graphics SHELXP-97
_computing_publication_material SHELXTL
_computing_structure_refinement 'SHELXL-97 (Sheldrick, 1997)'
_computing_structure_solution 'SHELXS-97 (Sheldrick, 1990)'
_diffrn_ambient_temperature 296(2)
_diffrn_measured_fraction_theta_full 0.982
_diffrn_measured_fraction_theta_max 0.982
_diffrn_measurement_device_type 'Bruker Smart APEX CCD area detector'
_diffrn_measurement_method 'phi and omega scans'
_diffrn_radiation_monochromator graphite
_diffrn_radiation_source 'fine-focus sealed tube'
_diffrn_radiation_type MoK\a
_diffrn_radiation_wavelength 0.71073
_diffrn_reflns_av_R_equivalents 0.0307
_diffrn_reflns_av_sigmaI/netI 0.0158
_diffrn_reflns_limit_h_max 26
_diffrn_reflns_limit_h_min -20
_diffrn_reflns_limit_k_max 26
_diffrn_reflns_limit_k_min -26
_diffrn_reflns_limit_l_max 39
_diffrn_reflns_limit_l_min -41
_diffrn_reflns_number 28133
_diffrn_reflns_theta_full 25.38
_diffrn_reflns_theta_max 25.38
_diffrn_reflns_theta_min 1.58
_exptl_absorpt_coefficient_mu 4.290
_exptl_absorpt_correction_T_max 0.5123
_exptl_absorpt_correction_T_min 0.4521
_exptl_absorpt_correction_type multi-scan
_exptl_absorpt_process_details SADABS
_exptl_crystal_colour blue
_exptl_crystal_density_diffrn 2.771
_exptl_crystal_density_method 'not measured'
_exptl_crystal_description block
_exptl_crystal_F_000 11472
_exptl_crystal_size_max 0.22
_exptl_crystal_size_mid 0.20
_exptl_crystal_size_min 0.18
_refine_diff_density_max 5.117
_refine_diff_density_min -3.120
_refine_diff_density_rms 0.303
_refine_ls_extinction_method none
_refine_ls_goodness_of_fit_ref 1.070
_refine_ls_hydrogen_treatment mixed
_refine_ls_matrix_type full
_refine_ls_number_parameters 272
_refine_ls_number_reflns 2937
_refine_ls_number_restraints 89
_refine_ls_restrained_S_all 1.069
_refine_ls_R_factor_all 0.0891
_refine_ls_R_factor_gt 0.0717
_refine_ls_shift/su_max 0.005
_refine_ls_shift/su_mean 0.001
_refine_ls_structure_factor_coef Fsqd
_refine_ls_weighting_details 'calc w=1/[\s^2^(Fo^2^)+(0.1032P)^2^+1296.6532P] where P=(Fo^2^+2Fc^2^)/3'
_refine_ls_weighting_scheme calc
_refine_ls_wR_factor_gt 0.1827
_refine_ls_wR_factor_ref 0.2128
_reflns_number_gt 2439
_reflns_number_total 2937
_reflns_threshold_expression >2sigma(I)
_cod_data_source_file c6ce02539k2.cif
_cod_data_source_block aa
_cod_depositor_comments 'Adding full bibliography for 7227906--7227907.cif.'
_cod_original_sg_symbol_Hall ' -R 3 2"c'
_cod_original_sg_symbol_H-M ' R -3 c'
_cod_database_code 7227907

loop_
_symmetry_equiv_pos_as_xyz
'x, y, z'
'-y, x-y, z'
'-x+y, -x, z'
'y, x, -z+1/2'
'-x, -x+y, -z+1/2'
'x-y, -y, -z+1/2'
'x+2/3, y+1/3, z+1/3'
'-y+2/3, x-y+1/3, z+1/3'
'-x+y+2/3, -x+1/3, z+1/3'
'y+2/3, x+1/3, -z+5/6'
'-x+2/3, -x+y+1/3, -z+5/6'
'x-y+2/3, -y+1/3, -z+5/6'
'x+1/3, y+2/3, z+2/3'
'-y+1/3, x-y+2/3, z+2/3'
'-x+y+1/3, -x+2/3, z+2/3'
'y+1/3, x+2/3, -z+7/6'
'-x+1/3, -x+y+2/3, -z+7/6'
'x-y+1/3, -y+2/3, -z+7/6'
'-x, -y, -z'
'y, -x+y, -z'
'x-y, x, -z'
'-y, -x, z-1/2'
'x, x-y, z-1/2'
'-x+y, y, z-1/2'
'-x+2/3, -y+1/3, -z+1/3'
'y+2/3, -x+y+1/3, -z+1/3'
'x-y+2/3, x+1/3, -z+1/3'
'-y+2/3, -x+1/3, z-1/6'
'x+2/3, x-y+1/3, z-1/6'
'-x+y+2/3, y+1/3, z-1/6'
'-x+1/3, -y+2/3, -z+2/3'
'y+1/3, -x+y+2/3, -z+2/3'
'x-y+1/3, x+2/3, -z+2/3'
'-y+1/3, -x+2/3, z+1/6'
'x+1/3, x-y+2/3, z+1/6'
'-x+y+1/3, y+2/3, z+1/6'

loop_
_atom_site_label
_atom_site_type_symbol
_atom_site_fract_x
_atom_site_fract_y
_atom_site_fract_z
_atom_site_U_iso_or_equiv
_atom_site_adp_type
_atom_site_occupancy
_atom_site_symmetry_multiplicity
_atom_site_calc_flag
_atom_site_refinement_flags
_atom_site_disorder_assembly
_atom_site_disorder_group
C1 C 0.1486(12) 0.3592(11) 0.9673(5) 0.076(6) Uani 1 1 d . . .
H1 H 0.1399 0.3429 0.9421 0.091 Uiso 1 1 calc R . .
C2 C 0.1898(13) 0.4252(11) 0.9788(5) 0.085(7) Uani 1 1 d . . .
H2 H 0.2137 0.4642 0.9630 0.101 Uiso 1 1 calc R . .
C3 C 0.9260(16) 0.2330(18) 0.1842(7) 0.122(10) Uani 1 1 d U . .
H3 H 0.9090 0.1922 0.1987 0.16(12) Uiso 1 1 calc R . .
C4 C 0.9423(18) 0.295(2) 0.1973(7) 0.134(11) Uani 1 1 d U . .
H4 H 0.9379 0.3061 0.2225 0.16(12) Uiso 1 1 calc R . .
Cu1 Cu 0.13410(15) 0.3333 1.0833 0.0589(7) Uani 1 2 d S . .
Cu2 Cu 0.9836(2) 0.3333 0.0833 0.0970(14) Uani 1 2 d S . .
Mo1 Mo -0.04208(6) -0.10338(6) 0.14342(3) 0.0358(3) Uani 1 1 d . . .
Mo2 Mo -0.02913(6) 0.14329(5) 0.05200(3) 0.0325(3) Uani 1 1 d U . .
Mo3 Mo 0.14344(6) 0.17114(5) 0.05676(3) 0.0356(3) Uani 1 1 d U . .
N1 N 0.9384(10) 0.2387(10) 0.1459(5) 0.089(5) Uani 1 1 d . . .
N2 N 0.9600(9) 0.3023(8) 0.1338(4) 0.069(4) Uani 1 1 d . . .
N3 N 0.9677(15) 0.3405(14) 0.1659(7) 0.127(8) Uani 1 1 d U . .
N4 N 0.1210(11) 0.3194(9) 1.0007(4) 0.082(5) Uani 1 1 d . . .
N5 N 0.1475(7) 0.3604(6) 1.0311(4) 0.052(3) Uani 1 1 d . . .
N6 N 0.1903(10) 0.4247(8) 1.0181(4) 0.079(5) Uani 1 1 d . . .
O1 O -0.0633(5) -0.1649(5) 0.1779(2) 0.045(2) Uani 1 1 d . . .
O2 O -0.0800(5) -0.0501(5) 0.1669(2) 0.0366(19) Uani 1 1 d . . .
O7 O 0.1201(4) 0.1365(4) 0.1094(2) 0.0306(17) Uani 1 1 d . A .
O8 O 0.2071(5) 0.2508(5) 0.0667(3) 0.053(3) Uani 1 1 d . A .
O10 O -0.0307(4) 0.1126(4) 0.1090(2) 0.0312(17) Uani 1 1 d . . .
O9 O 0.0722(5) 0.1975(5) 0.0576(3) 0.0472(11) Uani 1 1 d U A 3
O11 O -0.1296(5) 0.0745(6) 0.0598(3) 0.0533(13) Uani 1 1 d U A 3
O12 O -0.0411(6) 0.2093(5) 0.0649(3) 0.051(3) Uani 1 1 d . A .
O13 O -0.0301(7) 0.1514(6) -0.0008(3) 0.056(3) Uani 1 1 d . . .
As1 As 0.0000 0.0000 0.05790(5) 0.0201(4) Uani 1 3 d SU . .
O3 O 0.0000 0.0000 0.1071(3) 0.024(3) Uani 1 3 d SU . .
O4A O -0.028(3) -0.073(3) 0.046(2) 0.014(5) Uani 0.179(6) 1 d PU . 1
O5A O 0.093(3) 0.058(3) 0.0401(12) 0.008(6) Uani 0.179(6) 1 d PU . 1
O6A O -0.054(4) 0.031(4) 0.050(2) 0.020(4) Uani 0.179(6) 1 d PU . 1
O4B O 0.030(6) 0.082(8) 0.045(3) 0.016(5) Uani 0.154(6) 1 d PU . 2
O5B O -0.091(4) -0.058(4) 0.041(4) 0.011(6) Uani 0.154(6) 1 d PU . 2
O6B O 0.050(5) -0.027(4) 0.038(3) 0.014(4) Uani 0.154(6) 1 d PU . 2

loop_
_atom_site_aniso_label
_atom_site_aniso_U_11
_atom_site_aniso_U_22
_atom_site_aniso_U_33
_atom_site_aniso_U_23
_atom_site_aniso_U_13
_atom_site_aniso_U_12
C1 0.122(17) 0.086(13) 0.035(8) -0.028(9) -0.026(9) 0.064(13)
C2 0.123(19) 0.066(12) 0.047(10) -0.001(9) -0.014(10) 0.034(12)
C3 0.14(2) 0.134(19) 0.066(15) 0.020(14) 0.054(16) 0.05(2)
C4 0.19(3) 0.21(3) 0.061(13) -0.039(13) 0.014(15) 0.14(3)
Cu1 0.0712(14) 0.0550(16) 0.0451(15) -0.0041(12) -0.0021(6) 0.0275(8)
Cu2 0.104(2) 0.129(4) 0.066(2) 0.033(2) 0.0164(11) 0.0644(18)
Mo1 0.0372(6) 0.0321(6) 0.0312(6) 0.0078(4) -0.0018(4) 0.0122(5)
Mo2 0.0424(6) 0.0282(6) 0.0355(6) -0.0073(4) -0.0099(4) 0.0243(5)
Mo3 0.0305(6) 0.0234(6) 0.0433(7) -0.0105(4) 0.0017(4) 0.0062(4)
N1 0.101(14) 0.075(12) 0.073(11) -0.005(9) 0.015(10) 0.029(10)
N2 0.085(11) 0.060(9) 0.063(9) 0.000(7) 0.013(8) 0.039(8)
N3 0.18(3) 0.13(2) 0.114(16) -0.038(13) -0.017(16) 0.11(2)
N4 0.120(14) 0.068(10) 0.052(9) -0.019(7) -0.020(9) 0.043(10)
N5 0.067(8) 0.028(6) 0.055(7) -0.014(5) -0.012(6) 0.020(6)
N6 0.110(14) 0.060(9) 0.054(9) -0.006(7) -0.020(8) 0.032(9)
O1 0.052(6) 0.047(5) 0.029(4) 0.013(4) 0.002(4) 0.020(5)
O2 0.038(5) 0.041(5) 0.031(4) 0.003(4) 0.007(4) 0.020(4)
O7 0.031(4) 0.029(4) 0.028(4) -0.006(3) -0.002(3) 0.012(3)
O8 0.051(6) 0.032(5) 0.048(6) -0.002(4) -0.025(5) -0.001(4)
O10 0.034(4) 0.032(4) 0.028(4) -0.006(3) -0.006(3) 0.017(4)
O9 0.0437(10) 0.0503(15) 0.0485(16) 0.0017(10) -0.0009(10) 0.0242(9)
O11 0.0504(12) 0.0531(16) 0.0538(16) 0.0019(10) -0.0010(10) 0.0239(9)
O12 0.094(8) 0.048(6) 0.032(5) 0.002(4) 0.015(5) 0.051(6)
O13 0.108(9) 0.061(6) 0.033(5) -0.015(4) -0.021(5) 0.067(7)
As1 0.0196(6) 0.0196(6) 0.0210(9) 0.000 0.000 0.0098(3)
O3 0.026(4) 0.026(4) 0.020(6) 0.000 0.000 0.013(2)
O4A 0.014(6) 0.015(6) 0.016(7) 0.002(6) 0.000(6) 0.007(6)
O5A 0.008(6) 0.008(6) 0.008(6) 0.0000(10) -0.0001(10) 0.004(3)
O6A 0.017(7) 0.019(7) 0.023(8) 0.000(8) -0.002(8) 0.008(6)
O4B 0.012(8) 0.020(6) 0.023(8) -0.001(7) -0.001(8) 0.013(7)
O5B 0.011(6) 0.011(6) 0.011(6) 0.0001(10) 0.0000(10) 0.006(3)
O6B 0.014(6) 0.013(6) 0.014(7) 0.000(6) -0.001(6) 0.006(5)

loop_
_atom_type_symbol
_atom_type_description
_atom_type_scat_dispersion_real
_atom_type_scat_dispersion_imag
_atom_type_scat_source
C C 0.0033 0.0016 'International Tables Vol C Tables 4.2.6.8 and 6.1.1.4'
H H 0.0000 0.0000 'International Tables Vol C Tables 4.2.6.8 and 6.1.1.4'
As As 0.0499 2.0058 'International Tables Vol C Tables 4.2.6.8 and 6.1.1.4'
Cu Cu 0.3201 1.2651 'International Tables Vol C Tables 4.2.6.8 and 6.1.1.4'
Mo Mo -1.6832 0.6857 'International Tables Vol C Tables 4.2.6.8 and 6.1.1.4'
N N 0.0061 0.0033 'International Tables Vol C Tables 4.2.6.8 and 6.1.1.4'
O O 0.0106 0.0060 'International Tables Vol C Tables 4.2.6.8 and 6.1.1.4'

loop_
_geom_angle_atom_site_label_1
_geom_angle_atom_site_label_2
_geom_angle_atom_site_label_3
_geom_angle
_geom_angle_site_symmetry_1
_geom_angle_site_symmetry_3
C2 C1 N4 106.2(14) . .
C2 C1 H1 126.9 . .
N4 C1 H1 126.9 . .
C1 C2 N6 107.2(18) . .
C1 C2 H2 126.4 . .
N6 C2 H2 126.4 . .
C4 C3 N1 108(3) . .
C4 C3 H3 126.0 . .
N1 C3 H3 126.0 . .
C3 C4 N3 106(2) . .
C3 C4 H4 126.8 . .
N3 C4 H4 126.8 . .
N5 Cu1 N5 179.7(9) 18_556 .
N2 Cu2 N2 169.1(11) 18_554 .
O1 Mo1 O10 104.7(4) . 2
O1 Mo1 O7 103.1(4) . 3
O10 Mo1 O7 89.7(3) 2 3
O1 Mo1 O2 99.0(4) . .
O10 Mo1 O2 92.8(4) 2 .
O7 Mo1 O2 156.3(3) 3 .
O1 Mo1 O2 96.8(4) . 2
O10 Mo1 O2 158.4(3) 2 2
O7 Mo1 O2 84.3(3) 3 2
O2 Mo1 O2 84.8(5) . 2
O1 Mo1 O3 166.9(4) . .
O10 Mo1 O3 86.7(3) 2 .
O7 Mo1 O3 82.9(3) 3 .
O2 Mo1 O3 73.7(3) . .
O2 Mo1 O3 72.0(3) 2 .
O12 Mo2 O13 99.7(4) . .
O12 Mo2 O9 94.1(5) . .
O13 Mo2 O9 96.1(5) . .
O12 Mo2 O11 91.5(5) . .
O13 Mo2 O11 98.5(5) . .
O9 Mo2 O11 163.3(4) . .
O12 Mo2 O10 92.5(4) . .
O13 Mo2 O10 167.4(4) . .
O9 Mo2 O10 86.1(4) . .
O11 Mo2 O10 77.9(4) . .
O12 Mo2 O5A 157.2(16) . 2
O13 Mo2 O5A 84.5(11) . 2
O9 Mo2 O5A 107.8(15) . 2
O11 Mo2 O5A 65.7(16) . 2
O10 Mo2 O5A 83.0(11) . 2
O12 Mo2 O5B 155(3) . 3
O13 Mo2 O5B 85(3) . 3
O9 Mo2 O5B 61(3) . 3
O11 Mo2 O5B 112(2) . 3
O10 Mo2 O5B 85(3) . 3
O5A Mo2 O5B 47(3) 2 3
O12 Mo2 O6A 155.8(17) . .
O13 Mo2 O6A 93(2) . .
O9 Mo2 O6A 105(2) . .
O11 Mo2 O6A 66.4(19) . .
O10 Mo2 O6A 74(2) . .
O5A Mo2 O6A 9(2) 2 .
O5B Mo2 O6A 46(3) 3 .
O12 Mo2 O4B 157(4) . .
O13 Mo2 O4B 90(2) . .
O9 Mo2 O4B 64(4) . .
O11 Mo2 O4B 108(3) . .
O10 Mo2 O4B 80.1(19) . .
O5A Mo2 O4B 44(4) 2 .
O5B Mo2 O4B 6(3) 3 .
O6A Mo2 O4B 42(4) . .
O12 Mo2 O4A 161.6(15) . 3
O13 Mo2 O4A 91(2) . 3
O9 Mo2 O4A 99.7(15) . 3
O11 Mo2 O4A 71.9(14) . 3
O10 Mo2 O4A 76(2) . 3
O5A Mo2 O4A 9.9(18) 2 3
O5B Mo2 O4A 40(2) 3 3
O6A Mo2 O4A 6(3) . 3
O4B Mo2 O4A 36(4) . 3
O12 Mo2 O6B 161(2) . 2
O13 Mo2 O6B 84(3) . 2
O9 Mo2 O6B 67(2) . 2
O11 Mo2 O6B 106(2) . 2
O10 Mo2 O6B 86(3) . 2
O5A Mo2 O6B 41(3) 2 2
O5B Mo2 O6B 6(3) 3 2
O6A Mo2 O6B 40(3) . 2
O4B Mo2 O6B 7(3) . 2
O4A Mo2 O6B 34(3) 3 2
O8 Mo3 O9 93.6(5) . .
O8 Mo3 O7 97.9(4) . .
O9 Mo3 O7 90.4(4) . .
O8 Mo3 O13 96.0(4) . 20
O9 Mo3 O13 91.1(5) . 20
O7 Mo3 O13 165.8(4) . 20
O8 Mo3 O11 94.0(5) . 3
O9 Mo3 O11 170.4(4) . 3
O7 Mo3 O11 82.9(4) . 3
O13 Mo3 O11 93.8(5) 20 3
O8 Mo3 O5B 154.2(19) . 3
O9 Mo3 O5B 61(2) . 3
O7 Mo3 O5B 87(3) . 3
O13 Mo3 O5B 81(3) 20 3
O11 Mo3 O5B 111.7(19) 3 3
O8 Mo3 O5A 157.6(14) . .
O9 Mo3 O5A 108.5(14) . .
O7 Mo3 O5A 85.4(10) . .
O13 Mo3 O5A 80.7(11) 20 .
O11 Mo3 O5A 64.3(14) 3 .
O5B Mo3 O5A 48(2) 3 .
O8 Mo3 O6A 160(2) . 3
O9 Mo3 O6A 105(2) . 3
O7 Mo3 O6A 77(2) . 3
O13 Mo3 O6A 89(2) 20 3
O11 Mo3 O6A 67(2) 3 3
O5B Mo3 O6A 45(3) 3 3
O5A Mo3 O6A 9(3) . 3
O8 Mo3 O4B 158(3) . .
O9 Mo3 O4B 64(3) . .
O7 Mo3 O4B 82.3(19) . .
O13 Mo3 O4B 86(2) 20 .
O11 Mo3 O4B 108(3) 3 .
O5B Mo3 O4B 6(3) 3 .
O5A Mo3 O4B 44(4) . .
O6A Mo3 O4B 41(4) 3 .
O8 Mo3 O4A 164.6(15) . 2
O9 Mo3 O4A 101.3(16) . 2
O7 Mo3 O4A 78(2) . 2
O13 Mo3 O4A 87(2) 20 2
O11 Mo3 O4A 70.7(15) 3 2
O5B Mo3 O4A 41(2) 3 2
O5A Mo3 O4A 9.8(19) . 2
O6A Mo3 O4A 4(3) 3 2
O4B Mo3 O4A 37(4) . 2
O8 Mo3 O6B 159(3) . 2
O9 Mo3 O6B 66(2) . 2
O7 Mo3 O6B 88(3) . 2
O13 Mo3 O6B 80(3) 20 2
O11 Mo3 O6B 107(3) 3 2
O5B Mo3 O6B 5(3) 3 2
O5A Mo3 O6B 42(3) . 2
O6A Mo3 O6B 40(3) 3 2
O4B Mo3 O6B 6(3) . 2
O4A Mo3 O6B 36(3) 2 2
N2 N1 C3 112(2) . .
N1 N2 N3 105.4(18) . .
N1 N2 Cu2 125.9(13) . .
N3 N2 Cu2 128.5(16) . .
N2 N3 C4 108(2) . .
N5 N4 C1 109.4(15) . .
N4 N5 N6 106.9(14) . .
N4 N5 Cu1 127.4(11) . .
N6 N5 Cu1 125.5(10) . .
N5 N6 C2 110.2(15) . .
Mo1 O2 Mo1 120.3(4) . 3
Mo1 O7 Mo3 144.8(4) 2 .
Mo1 O10 Mo2 147.9(4) 3 .
Mo3 O9 Mo2 132.2(5) . .
Mo3 O11 Mo2 124.9(6) 2 .
Mo2 O13 Mo3 168.0(5) . 21
O4A As1 O4A 113(3) 2 3
O4A As1 O4A 113(3) 2 .
O4A As1 O4A 113(3) 3 .
O4A As1 O4B 149(5) 2 2
O4A As1 O4B 59(4) 3 2
O4A As1 O4B 56(4) . 2
O4A As1 O4B 59(4) 2 .
O4A As1 O4B 56(4) 3 .
O4A As1 O4B 149(5) . .
O4B As1 O4B 113(3) 2 .
O4A As1 O4B 56(4) 2 3
O4A As1 O4B 149(5) 3 3
O4A As1 O4B 59(4) . 3
O4B As1 O4B 113(3) 2 3
O4B As1 O4B 113(3) . 3
O4A As1 O6B 54(4) 2 .
O4A As1 O6B 139(4) 3 .
O4A As1 O6B 59(4) . .
O4B As1 O6B 110(5) 2 .
O4B As1 O6B 108(5) . .
O4B As1 O6B 10(4) 3 .
O4A As1 O6B 139(4) 2 3
O4A As1 O6B 59(4) 3 3
O4A As1 O6B 54(4) . 3
O4B As1 O6B 10(4) 2 3
O4B As1 O6B 110(5) . 3
O4B As1 O6B 108(5) 3 3
O6B As1 O6B 103(3) . 3
O4A As1 O6B 59(4) 2 2
O4A As1 O6B 54(4) 3 2
O4A As1 O6B 139(4) . 2
O4B As1 O6B 108(5) 2 2
O4B As1 O6B 10(4) . 2
O4B As1 O6B 110(5) 3 2
O6B As1 O6B 103(3) . 2
O6B As1 O6B 103(3) 3 2
O4A As1 O6A 113(5) 2 2
O4A As1 O6A 117(5) 3 2
O4A As1 O6A 6(5) . 2
O4B As1 O6A 59(4) 2 2
O4B As1 O6A 155(5) . 2
O4B As1 O6A 58(4) 3 2
O6B As1 O6A 59(4) . 2
O6B As1 O6A 58(4) 3 2
O6B As1 O6A 145(3) 2 2
O4A As1 O6A 117(5) 2 .
O4A As1 O6A 6(5) 3 .
O4A As1 O6A 113(5) . .
O4B As1 O6A 58(4) 2 .
O4B As1 O6A 59(4) . .
O4B As1 O6A 155(5) 3 .
O6B As1 O6A 145(3) . .
O6B As1 O6A 59(4) 3 .
O6B As1 O6A 58(4) 2 .
O6A As1 O6A 117.0(15) 2 .
O4A As1 O6A 6(5) 2 3
O4A As1 O6A 113(5) 3 3
O4A As1 O6A 117(5) . 3
O4B As1 O6A 155(5) 2 3
O4B As1 O6A 58(4) . 3
O4B As1 O6A 59(4) 3 3
O6B As1 O6A 58(4) . 3
O6B As1 O6A 145(3) 3 3
O6B As1 O6A 59(4) 2 3
O6A As1 O6A 117.0(15) 2 3
O6A As1 O6A 117.0(15) . 3
As1 O3 Mo1 122.5(3) . 2
As1 O3 Mo1 122.5(3) . 3
Mo1 O3 Mo1 93.8(3) 2 3
As1 O3 Mo1 122.5(3) . .
Mo1 O3 Mo1 93.8(3) 2 .
Mo1 O3 Mo1 93.8(3) 3 .
O6A O4A O5A 59(10) 2 3
O6A O4A As1 133(10) 2 .
O5A O4A As1 167(10) 3 .
O6A O4A Mo2 56(10) 2 2
O5A O4A Mo2 56(9) 3 2
As1 O4A Mo2 132(4) . 2
O6A O4A Mo3 43(10) 2 3
O5A O4A Mo3 58(10) 3 3
As1 O4A Mo3 126(4) . 3
Mo2 O4A Mo3 92.4(19) 2 3
O6A O5A O4A 39(10) 3 2
O6A O5A As1 46(10) 3 .
O4A O5A As1 10(10) 2 .
O6A O5A Mo2 96(10) 3 3
O4A O5A Mo2 114(10) 2 3
As1 O5A Mo2 120(2) . 3
O6A O5A Mo3 85(10) 3 .
O4A O5A Mo3 112(10) 2 .
As1 O5A Mo3 115.2(19) . .
Mo2 O5A Mo3 105(3) 3 .
O4A O6A O5A 83(10) 3 2
O4A O6A As1 40(10) 3 .
O5A O6A As1 125(10) 2 .
O4A O6A Mo3 132(10) 3 2
O5A O6A Mo3 85(10) 2 2
As1 O6A Mo3 127(4) . 2
O4A O6A Mo2 118(10) 3 .
O5A O6A Mo2 71(10) 2 .
As1 O6A Mo2 128(4) . .
Mo3 O6A Mo2 102(3) 2 .
O5B O4B O6B 72(10) 3 2
O5B O4B As1 157(10) 3 .
O6B O4B As1 86(10) 2 .
O5B O4B Mo3 69(10) 3 .
O6B O4B Mo3 118(10) 2 .
As1 O4B Mo3 125(4) . .
O5B O4B Mo2 63(10) 3 .
O6B O4B Mo2 104(10) 2 .
As1 O4B Mo2 125(5) . .
Mo3 O4B Mo2 100(6) . .
O4B O5B O6B 60(10) 2 3
O4B O5B As1 20(10) 2 .
O6B O5B As1 40(10) 3 .
O4B O5B Mo2 112(10) 2 2
O6B O5B Mo2 123(10) 3 2
As1 O5B Mo2 120(4) . 2
O4B O5B Mo3 106(10) 2 2
O6B O5B Mo3 133(10) 3 2
As1 O5B Mo3 117(5) . 2
Mo2 O5B Mo3 105(4) 2 2
O4B O6B O5B 49(10) 3 2
O4B O6B As1 86(10) 3 .
O5B O6B As1 134(10) 2 .
O4B O6B Mo2 70(10) 3 3
O5B O6B Mo2 51(10) 2 3
As1 O6B Mo2 121(5) . 3
O4B O6B Mo3 56(10) 3 3
O5B O6B Mo3 42(10) 2 3
As1 O6B Mo3 116(5) . 3
Mo2 O6B Mo3 94(3) 3 3

loop_
_geom_bond_atom_site_label_1
_geom_bond_atom_site_label_2
_geom_bond_distance
_geom_bond_site_symmetry_2
C1 C2 1.33(3) .
C1 N4 1.40(3) .
C1 H1 0.9300 .
C2 N6 1.37(2) .
C2 H2 0.9300 .
C3 C4 1.30(4) .
C3 N1 1.35(3) .
C3 H3 0.9300 .
C4 N3 1.40(4) .
C4 H4 0.9300 .
Cu1 N5 1.887(13) 18_556
Cu1 N5 1.887(13) .
Cu2 N2 1.860(15) 18_554
Cu2 N2 1.860(15) .
Mo1 O1 1.691(8) .
Mo1 O10 1.803(8) 2
Mo1 O7 1.918(8) 3
Mo1 O2 1.930(9) .
Mo1 O2 2.032(9) 2
Mo1 O3 2.352(7) .
Mo2 O12 1.665(9) .
Mo2 O13 1.845(9) .
Mo2 O9 1.945(10) .
Mo2 O11 1.979(10) .
Mo2 O10 2.089(8) .
Mo2 O5A 2.17(5) 2
Mo2 O5B 2.22(8) 3
Mo2 O6A 2.26(8) .
Mo2 O4B 2.32(12) .
Mo2 O4A 2.39(7) 3
Mo2 O6B 2.39(9) 2
Mo3 O8 1.646(9) .
Mo3 O9 1.926(10) .
Mo3 O7 1.949(8) .
Mo3 O13 1.958(9) 20
Mo3 O11 1.965(11) 3
Mo3 O5B 2.24(10) 3
Mo3 O5A 2.25(5) .
Mo3 O6A 2.25(7) 3
Mo3 O4B 2.31(14) .
Mo3 O4A 2.45(6) 2
Mo3 O6B 2.45(7) 2
N1 N2 1.30(2) .
N2 N3 1.36(3) .
N4 N5 1.324(18) .
N5 N6 1.33(2) .
O2 Mo1 2.032(9) 3
O7 Mo1 1.918(8) 2
O10 Mo1 1.803(8) 3
O11 Mo3 1.965(11) 2
O13 Mo3 1.958(9) 21
As1 O4A 1.46(7) 2
As1 O4A 1.46(7) 3
As1 O4A 1.46(7) .
As1 O4B 1.64(14) 2
As1 O4B 1.64(14) .
As1 O4B 1.64(14) 3
As1 O6B 1.64(14) .
As1 O6B 1.64(14) 3
As1 O6B 1.64(14) 2
As1 O6A 1.66(9) 2
As1 O6A 1.66(9) .
As1 O6A 1.66(9) 3
O3 Mo1 2.352(7) 2
O3 Mo1 2.352(7) 3
O4A O6A 0.27(11) 2
O4A O5A 0.45(6) 3
O4A Mo2 2.39(7) 2
O4A Mo3 2.45(6) 3
O5A O6A 0.37(10) 3
O5A O4A 0.45(7) 2
O5A Mo2 2.17(5) 3
O6A O4A 0.27(11) 3
O6A O5A 0.37(10) 2
O6A Mo3 2.25(7) 2
O4B O5B 0.24(11) 3
O4B O6B 0.28(12) 2
O5B O4B 0.24(11) 2
O5B O6B 0.30(9) 3
O5B Mo2 2.22(8) 2
O5B Mo3 2.24(10) 2
O6B O4B 0.28(12) 3
O6B O5B 0.30(9) 2
O6B Mo2 2.39(9) 3
O6B Mo3 2.45(7) 3
